data_4029482
loop_
_publ_author_name
'M\"uller, Matthias'
'Maichle-M\"ossmer, C\"acilia'
'Bettinger, Holger F.'

_publ_section_title
;
 Boryl azides in 1,3-dipolar cycloadditions.
;
_journal_issue 12
_journal_name_full 'The Journal of organic chemistry'
_journal_page_first 5478
_journal_page_last 5483
_journal_paper_doi 10.1021/jo500549m
_journal_volume 79
_journal_year 2014
_chemical_formula_sum 'C20 H37 B2 N3 O5'
_chemical_formula_weight 421.15
_chemical_name_systematic
; 
 ? 
;
_space_group_IT_number 19
_symmetry_cell_setting orthorhombic
_symmetry_space_group_name_Hall 'P 2ac 2ab'
_symmetry_space_group_name_H-M 'P 21 21 21'
_atom_sites_solution_hydrogens geom
_atom_sites_solution_primary direct
_atom_sites_solution_secondary difmap
_audit_creation_method SHELXL-97
_cell_angle_alpha 90.00
_cell_angle_beta 90.00
_cell_angle_gamma 90.00
_cell_formula_units_Z 4
_cell_length_a 10.4871(5)
_cell_length_b 11.1272(5)
_cell_length_c 19.6809(9)
_cell_measurement_reflns_used 6363
_cell_measurement_temperature 100(2)
_cell_measurement_theta_max 66.4
_cell_measurement_theta_min 4.493
_cell_volume 2296.60(18)
_computing_cell_refinement SAINT
_computing_data_collection COSMO
_computing_data_reduction SAINT
_computing_structure_refinement 'SHELXL-97 (Sheldrick, 1997)'
_computing_structure_solution 'SHELXS-97 (Sheldrick, 1990)'
_diffrn_ambient_temperature 100(2)
_diffrn_measured_fraction_theta_full 0.998
_diffrn_measured_fraction_theta_max 0.998
_diffrn_measurement_device_type 'APEX II DUO'
_diffrn_measurement_method 'omega/phi scans'
_diffrn_radiation_monochromator multilayer
_diffrn_radiation_source 'Imus-focus tube'
_diffrn_radiation_type CuK\a
_diffrn_radiation_wavelength 1.54178
_diffrn_reflns_av_R_equivalents 0.0274
_diffrn_reflns_av_sigmaI/netI 0.0257
_diffrn_reflns_limit_h_max 12
_diffrn_reflns_limit_h_min -12
_diffrn_reflns_limit_k_max 13
_diffrn_reflns_limit_k_min -12
_diffrn_reflns_limit_l_max 23
_diffrn_reflns_limit_l_min -22
_diffrn_reflns_number 14432
_diffrn_reflns_theta_full 66.66
_diffrn_reflns_theta_max 66.66
_diffrn_reflns_theta_min 4.49
_exptl_absorpt_coefficient_mu 0.687
_exptl_absorpt_correction_T_max 1.0000
_exptl_absorpt_correction_T_min 0.9472
_exptl_absorpt_correction_type numerical
_exptl_absorpt_process_details sadabs
_exptl_crystal_colour colourless
_exptl_crystal_density_diffrn 1.218
_exptl_crystal_density_method 'not measured'
_exptl_crystal_description needle
_exptl_crystal_F_000 912
_exptl_crystal_size_max 0.38
_exptl_crystal_size_mid 0.09
_exptl_crystal_size_min 0.03
_refine_diff_density_max 0.203
_refine_diff_density_min -0.136
_refine_diff_density_rms 0.032
_refine_ls_abs_structure_details 'Flack H D (1983), Acta Cryst. A39, 876-881'
_refine_ls_abs_structure_Flack -0.02(13)
_refine_ls_extinction_coef 0.00143(14)
_refine_ls_extinction_expression Fc^*^=kFc[1+0.001xFc^2^\l^3^/sin(2\q)]^-1/4^
_refine_ls_extinction_method SHELXL
_refine_ls_goodness_of_fit_ref 1.003
_refine_ls_hydrogen_treatment mixed
_refine_ls_matrix_type full
_refine_ls_number_parameters 292
_refine_ls_number_reflns 4041
_refine_ls_number_restraints 19
_refine_ls_restrained_S_all 1.002
_refine_ls_R_factor_all 0.0306
_refine_ls_R_factor_gt 0.0277
_refine_ls_shift/su_max 0.000
_refine_ls_shift/su_mean 0.000
_refine_ls_structure_factor_coef Fsqd
_refine_ls_weighting_details 'calc w=1/[\s^2^(Fo^2^)+(0.0347P)^2^+0.3861P] where P=(Fo^2^+2Fc^2^)/3'
_refine_ls_weighting_scheme calc
_refine_ls_wR_factor_gt 0.0641
_refine_ls_wR_factor_ref 0.0656
_reflns_number_gt 3805
_reflns_number_total 4041
_reflns_threshold_expression >2sigma(I)
_cod_data_source_file jo500549m_si_003.cif
_cod_data_source_block neucu_mm779_3
_cod_depositor_comments 'Adding full bibliography for 4029482--4029483.cif.'
_cod_original_sg_symbol_H-M P212121
_cod_database_code 4029482

loop_
_symmetry_equiv_pos_as_xyz
'x, y, z'
'x+1/2, -y+1/2, -z'
'-x, y+1/2, -z+1/2'
'-x+1/2, -y, z+1/2'

loop_
_atom_site_label
_atom_site_type_symbol
_atom_site_fract_x
_atom_site_fract_y
_atom_site_fract_z
_atom_site_U_iso_or_equiv
_atom_site_adp_type
_atom_site_occupancy
_atom_site_symmetry_multiplicity
_atom_site_calc_flag
_atom_site_refinement_flags
_atom_site_disorder_assembly
_atom_site_disorder_group
O1 O 0.85564(9) 0.10477(8) 0.19582(5) 0.0175(2) Uani 1 1 d . . .
O2 O 0.66530(8) 0.17732(8) 0.24180(5) 0.0164(2) Uani 1 1 d . . .
O3 O 0.68527(9) 0.13196(9) 0.11897(4) 0.0165(2) Uani 1 1 d . . .
O4 O 0.46992(9) 0.20597(9) 0.13174(5) 0.0208(2) Uani 1 1 d . . .
O5 O 0.54387(9) 0.15364(9) 0.02605(5) 0.0214(2) Uani 1 1 d . . .
B1 B 0.71969(15) 0.10508(13) 0.18833(8) 0.0157(3) Uani 1 1 d . . .
B2 B 0.57112(15) 0.16284(14) 0.09422(8) 0.0160(3) Uani 1 1 d . . .
N1 N 0.66603(11) -0.03453(10) 0.19813(6) 0.0151(2) Uani 1 1 d . . .
N2 N 0.58122(11) -0.06419(10) 0.24496(6) 0.0200(3) Uani 1 1 d . . .
N3 N 0.56432(11) -0.18157(10) 0.23690(6) 0.0203(3) Uani 1 1 d D . .
H3 H 0.5116 -0.2244 0.2619 0.024 Uiso 1 1 calc RD . .
C1 C 0.70214(13) -0.13234(12) 0.16099(7) 0.0160(3) Uani 1 1 d . . .
C2 C 0.79157(14) -0.13066(13) 0.10164(7) 0.0198(3) Uani 1 1 d . . .
H2A H 0.8454 -0.2037 0.1029 0.024 Uiso 1 1 calc R . .
H2B H 0.8485 -0.0601 0.1056 0.024 Uiso 1 1 calc R . .
C3 C 0.72153(15) -0.12530(13) 0.03291(7) 0.0237(3) Uani 1 1 d . . .
H3A H 0.6921 -0.0418 0.0254 0.028 Uiso 1 1 calc R . .
H3B H 0.7833 -0.1447 -0.0035 0.028 Uiso 1 1 calc R . .
C4 C 0.60672(16) -0.20955(14) 0.02592(8) 0.0268(3) Uani 1 1 d . B .
H4A H 0.5706 -0.1996 -0.0202 0.032 Uiso 1 1 calc R . .
H4B H 0.5407 -0.1839 0.0588 0.032 Uiso 1 1 calc R . .
C5 C 0.63412(17) -0.34389(14) 0.03736(8) 0.0312(4) Uani 1 1 d . . .
H5A H 0.5992 -0.3894 -0.0016 0.037 Uiso 0.885(16) 1 calc PR A 1
H5B H 0.7277 -0.3558 0.0374 0.037 Uiso 0.885(16) 1 calc PR A 1
H5C H 0.5547 -0.3876 0.0261 0.037 Uiso 0.115(16) 1 calc PR A 2
H5D H 0.6981 -0.3678 0.0030 0.037 Uiso 0.115(16) 1 calc PR A 2
C6 C 0.58001(19) -0.39760(16) 0.10266(9) 0.0268(5) Uani 0.865(5) 1 d PU B 1
H6A H 0.4881 -0.3777 0.1046 0.032 Uiso 0.865(5) 1 calc PR B 1
H6B H 0.5868 -0.4861 0.0993 0.032 Uiso 0.865(5) 1 calc PR B 1
C6A C 0.6797(13) -0.3923(11) 0.1042(6) 0.031(3) Uani 0.135(5) 1 d PU B 2
H6C H 0.6665 -0.4803 0.1015 0.038 Uiso 0.135(5) 1 calc PR B 2
H6D H 0.7732 -0.3800 0.1041 0.038 Uiso 0.135(5) 1 calc PR B 2
C7 C 0.63952(16) -0.35970(13) 0.16948(8) 0.0272(4) Uani 1 1 d . . .
H7A H 0.5962 -0.4042 0.2064 0.033 Uiso 0.885(16) 1 calc PR A 1
H7B H 0.7298 -0.3857 0.1693 0.033 Uiso 0.885(16) 1 calc PR A 1
H7C H 0.6963 -0.4000 0.2026 0.033 Uiso 0.115(16) 1 calc PR A 2
H7D H 0.5528 -0.3926 0.1764 0.033 Uiso 0.115(16) 1 calc PR A 2
C8 C 0.63600(13) -0.22853(12) 0.18672(7) 0.0179(3) Uani 1 1 d . B .
C9 C 0.88615(13) 0.15866(12) 0.26012(7) 0.0176(3) Uani 1 1 d . . .
C10 C 0.76904(13) 0.24236(12) 0.27313(7) 0.0170(3) Uani 1 1 d . . .
C11 C 0.89783(15) 0.05925(13) 0.31333(8) 0.0247(3) Uani 1 1 d . . .
H11A H 0.9269 0.0939 0.3564 0.037 Uiso 1 1 calc R . .
H11B H 0.9595 -0.0009 0.2978 0.037 Uiso 1 1 calc R . .
H11C H 0.8146 0.0210 0.3199 0.037 Uiso 1 1 calc R . .
C12 C 1.01246(14) 0.22400(14) 0.25232(9) 0.0250(3) Uani 1 1 d . . .
H12A H 1.0287 0.2726 0.2929 0.037 Uiso 1 1 calc R . .
H12B H 1.0090 0.2764 0.2123 0.037 Uiso 1 1 calc R . .
H12C H 1.0812 0.1652 0.2467 0.037 Uiso 1 1 calc R . .
C13 C 0.78044(14) 0.36358(12) 0.23740(8) 0.0232(3) Uani 1 1 d . . .
H13A H 0.8463 0.4119 0.2598 0.035 Uiso 1 1 calc R . .
H13B H 0.6985 0.4058 0.2398 0.035 Uiso 1 1 calc R . .
H13C H 0.8038 0.3509 0.1897 0.035 Uiso 1 1 calc R . .
C14 C 0.73858(14) 0.26204(13) 0.34765(7) 0.0226(3) Uani 1 1 d . . .
H14A H 0.8111 0.3011 0.3699 0.034 Uiso 1 1 calc R . .
H14B H 0.7219 0.1844 0.3694 0.034 Uiso 1 1 calc R . .
H14C H 0.6630 0.3133 0.3517 0.034 Uiso 1 1 calc R . .
C15 C 0.35797(13) 0.20378(13) 0.08726(7) 0.0198(3) Uani 1 1 d . . .
C16 C 0.29042(16) 0.08614(15) 0.10174(9) 0.0304(4) Uani 1 1 d . . .
H16A H 0.2130 0.0810 0.0740 0.046 Uiso 1 1 calc R . .
H16B H 0.2675 0.0824 0.1500 0.046 Uiso 1 1 calc R . .
H16C H 0.3471 0.0190 0.0906 0.046 Uiso 1 1 calc R . .
C17 C 0.27385(15) 0.30982(14) 0.10444(8) 0.0275(3) Uani 1 1 d . . .
H17A H 0.2051 0.3160 0.0709 0.041 Uiso 1 1 calc R . .
H17B H 0.3248 0.3837 0.1038 0.041 Uiso 1 1 calc R . .
H17C H 0.2371 0.2986 0.1498 0.041 Uiso 1 1 calc R . .
C18 C 0.41950(14) 0.20824(13) 0.01473(7) 0.0196(3) Uani 1 1 d . . .
C19 C 0.35075(16) 0.13458(15) -0.03867(8) 0.0299(4) Uani 1 1 d . . .
H19A H 0.2635 0.1646 -0.0439 0.045 Uiso 1 1 calc R . .
H19B H 0.3484 0.0502 -0.0245 0.045 Uiso 1 1 calc R . .
H19C H 0.3959 0.1413 -0.0821 0.045 Uiso 1 1 calc R . .
C20 C 0.44174(15) 0.33499(14) -0.01105(8) 0.0267(4) Uani 1 1 d . . .
H20A H 0.3595 0.3733 -0.0206 0.040 Uiso 1 1 calc R . .
H20B H 0.4927 0.3321 -0.0528 0.040 Uiso 1 1 calc R . .
H20C H 0.4874 0.3815 0.0236 0.040 Uiso 1 1 calc R . .

loop_
_atom_site_aniso_label
_atom_site_aniso_U_11
_atom_site_aniso_U_22
_atom_site_aniso_U_33
_atom_site_aniso_U_23
_atom_site_aniso_U_13
_atom_site_aniso_U_12
O1 0.0165(5) 0.0189(5) 0.0170(5) -0.0040(4) 0.0000(4) -0.0001(4)
O2 0.0158(5) 0.0165(5) 0.0170(5) -0.0022(4) -0.0008(4) -0.0010(4)
O3 0.0182(5) 0.0163(5) 0.0152(5) 0.0015(4) 0.0012(4) 0.0012(4)
O4 0.0175(5) 0.0281(6) 0.0168(5) -0.0020(4) -0.0012(4) 0.0052(4)
O5 0.0219(5) 0.0256(6) 0.0167(5) -0.0004(4) -0.0009(4) 0.0078(4)
B1 0.0160(7) 0.0146(7) 0.0164(7) -0.0007(6) 0.0009(6) 0.0007(6)
B2 0.0209(8) 0.0110(7) 0.0162(7) 0.0016(6) 0.0018(6) -0.0010(6)
N1 0.0154(6) 0.0162(6) 0.0138(6) -0.0001(5) 0.0002(5) -0.0001(4)
N2 0.0236(6) 0.0163(6) 0.0199(6) 0.0023(5) 0.0038(5) -0.0011(5)
N3 0.0226(6) 0.0170(7) 0.0215(6) 0.0044(5) 0.0054(5) -0.0029(5)
C1 0.0181(7) 0.0142(7) 0.0159(6) 0.0000(5) -0.0017(5) 0.0012(6)
C2 0.0223(7) 0.0164(7) 0.0205(7) -0.0016(6) 0.0057(6) -0.0013(6)
C3 0.0329(8) 0.0210(7) 0.0171(7) -0.0009(6) 0.0048(6) 0.0015(7)
C4 0.0355(9) 0.0261(8) 0.0186(7) -0.0032(6) -0.0035(7) 0.0022(7)
C5 0.0426(10) 0.0235(8) 0.0275(8) -0.0086(7) -0.0011(7) -0.0017(7)
C6 0.0287(11) 0.0174(9) 0.0344(10) -0.0055(8) 0.0001(8) -0.0029(7)
C6A 0.034(5) 0.027(4) 0.034(4) -0.002(3) 0.000(4) -0.006(3)
C7 0.0381(9) 0.0150(7) 0.0286(8) 0.0026(6) 0.0043(7) -0.0039(7)
C8 0.0203(7) 0.0163(7) 0.0170(7) 0.0002(6) -0.0006(6) 0.0000(6)
C9 0.0185(7) 0.0170(7) 0.0171(7) -0.0023(5) -0.0017(6) -0.0001(6)
C10 0.0172(7) 0.0163(7) 0.0176(7) -0.0017(5) -0.0012(5) -0.0013(6)
C11 0.0276(8) 0.0222(8) 0.0244(8) 0.0018(6) -0.0033(7) 0.0057(6)
C12 0.0194(7) 0.0248(8) 0.0307(8) -0.0054(7) -0.0018(6) -0.0025(6)
C13 0.0240(7) 0.0177(7) 0.0278(8) 0.0016(6) 0.0020(6) -0.0003(6)
C14 0.0256(8) 0.0225(8) 0.0198(7) -0.0033(6) -0.0010(6) 0.0004(6)
C15 0.0176(7) 0.0237(7) 0.0181(7) 0.0018(6) -0.0035(6) 0.0009(6)
C16 0.0251(8) 0.0301(8) 0.0360(9) 0.0093(7) -0.0014(8) -0.0029(7)
C17 0.0235(8) 0.0326(9) 0.0265(8) -0.0057(7) -0.0033(7) 0.0064(7)
C18 0.0203(7) 0.0191(7) 0.0193(7) 0.0012(6) -0.0039(6) 0.0029(6)
C19 0.0366(9) 0.0282(8) 0.0248(8) -0.0043(7) -0.0092(7) 0.0032(7)
C20 0.0259(8) 0.0253(8) 0.0290(8) 0.0079(7) -0.0050(7) -0.0009(7)

loop_
_atom_type_symbol
_atom_type_description
_atom_type_scat_dispersion_real
_atom_type_scat_dispersion_imag
_atom_type_scat_source
C C 0.0192 0.0096 'International Tables Vol C Tables 4.2.6.8 and 6.1.1.4'
H H 0.0000 0.0000 'International Tables Vol C Tables 4.2.6.8 and 6.1.1.4'
N N 0.0330 0.0189 'International Tables Vol C Tables 4.2.6.8 and 6.1.1.4'
B B 0.0098 0.0042 'International Tables Vol C Tables 4.2.6.8 and 6.1.1.4'
O O 0.0517 0.0336 'International Tables Vol C Tables 4.2.6.8 and 6.1.1.4'

loop_
_geom_angle_atom_site_label_1
_geom_angle_atom_site_label_2
_geom_angle_atom_site_label_3
_geom_angle
B1 O1 C9 108.14(10)
B1 O2 C10 107.03(10)
B2 O3 B1 128.44(11)
B2 O4 C15 106.92(10)
B2 O5 C18 107.72(11)
O1 B1 O2 108.65(11)
O1 B1 O3 110.28(11)
O2 B1 O3 118.41(12)
O1 B1 N1 108.80(11)
O2 B1 N1 107.59(11)
O3 B1 N1 102.63(10)
O3 B2 O5 121.48(13)
O3 B2 O4 125.67(13)
O5 B2 O4 112.85(12)
N2 N1 C1 111.15(11)
N2 N1 B1 122.77(11)
C1 N1 B1 126.07(11)
N1 N2 N3 104.60(11)
N2 N3 C8 113.25(11)
N2 N3 H3 123.4
C8 N3 H3 123.4
N1 C1 C8 106.51(12)
N1 C1 C2 125.55(12)
C8 C1 C2 127.87(13)
C1 C2 C3 112.75(12)
C1 C2 H2A 109.0
C3 C2 H2A 109.0
C1 C2 H2B 109.0
C3 C2 H2B 109.0
H2A C2 H2B 107.8
C4 C3 C2 115.46(12)
C4 C3 H3A 108.4
C2 C3 H3A 108.4
C4 C3 H3B 108.4
C2 C3 H3B 108.4
H3A C3 H3B 107.5
C3 C4 C5 115.76(14)
C3 C4 H4A 108.3
C5 C4 H4A 108.3
C3 C4 H4B 108.3
C5 C4 H4B 108.3
H4A C4 H4B 107.4
C6A C5 C4 122.5(5)
C6 C5 C4 115.73(14)
C6A C5 H5A 127.9
C6 C5 H5A 108.3
C4 C5 H5A 108.3
C6A C5 H5B 68.6
C6 C5 H5B 108.3
C4 C5 H5B 108.3
H5A C5 H5B 107.4
C6A C5 H5C 106.7
C6 C5 H5C 71.5
C4 C5 H5C 106.7
H5B C5 H5C 140.3
C6A C5 H5D 106.7
C6 C5 H5D 136.3
C4 C5 H5D 106.7
H5A C5 H5D 65.4
H5C C5 H5D 106.6
C7 C6 C5 117.93(15)
C7 C6 H6A 107.8
C5 C6 H6A 107.8
C7 C6 H6B 107.8
C5 C6 H6B 107.8
H6A C6 H6B 107.2
C7 C6A C5 128.0(9)
C7 C6A H6C 105.3
C5 C6A H6C 105.3
C7 C6A H6D 105.3
C5 C6A H6D 105.3
H6C C6A H6D 106.0
C6A C7 C8 117.9(5)
C8 C7 C6 117.21(13)
C6A C7 H7A 133.0
C8 C7 H7A 108.0
C6 C7 H7A 108.0
C6A C7 H7B 68.4
C8 C7 H7B 108.0
C6 C7 H7B 108.0
H7A C7 H7B 107.2
C6A C7 H7C 107.8
C8 C7 H7C 107.8
C6 C7 H7C 133.9
H7A C7 H7C 64.3
C6A C7 H7D 107.8
C8 C7 H7D 107.8
C6 C7 H7D 68.7
H7B C7 H7D 140.5
H7C C7 H7D 107.2
N3 C8 C1 104.49(12)
N3 C8 C7 123.89(12)
C1 C8 C7 131.56(14)
O1 C9 C12 107.76(11)
O1 C9 C11 108.63(11)
C12 C9 C11 110.23(12)
O1 C9 C10 102.60(10)
C12 C9 C10 114.63(11)
C11 C9 C10 112.46(11)
O2 C10 C14 109.05(11)
O2 C10 C13 107.76(11)
C14 C10 C13 109.54(12)
O2 C10 C9 102.91(10)
C14 C10 C9 114.21(11)
C13 C10 C9 112.94(11)
C9 C11 H11A 109.5
C9 C11 H11B 109.5
H11A C11 H11B 109.5
C9 C11 H11C 109.5
H11A C11 H11C 109.5
H11B C11 H11C 109.5
C9 C12 H12A 109.5
C9 C12 H12B 109.5
H12A C12 H12B 109.5
C9 C12 H12C 109.5
H12A C12 H12C 109.5
H12B C12 H12C 109.5
C10 C13 H13A 109.5
C10 C13 H13B 109.5
H13A C13 H13B 109.5
C10 C13 H13C 109.5
H13A C13 H13C 109.5
H13B C13 H13C 109.5
C10 C14 H14A 109.5
C10 C14 H14B 109.5
H14A C14 H14B 109.5
C10 C14 H14C 109.5
H14A C14 H14C 109.5
H14B C14 H14C 109.5
O4 C15 C17 108.73(11)
O4 C15 C16 106.06(12)
C17 C15 C16 111.07(12)
O4 C15 C18 102.34(11)
C17 C15 C18 114.79(12)
C16 C15 C18 113.02(13)
C15 C16 H16A 109.5
C15 C16 H16B 109.5
H16A C16 H16B 109.5
C15 C16 H16C 109.5
H16A C16 H16C 109.5
H16B C16 H16C 109.5
C15 C17 H17A 109.5
C15 C17 H17B 109.5
H17A C17 H17B 109.5
C15 C17 H17C 109.5
H17A C17 H17C 109.5
H17B C17 H17C 109.5
O5 C18 C19 107.86(12)
O5 C18 C20 107.54(12)
C19 C18 C20 110.12(12)
O5 C18 C15 102.49(10)
C19 C18 C15 114.75(13)
C20 C18 C15 113.42(12)
C18 C19 H19A 109.5
C18 C19 H19B 109.5
H19A C19 H19B 109.5
C18 C19 H19C 109.5
H19A C19 H19C 109.5
H19B C19 H19C 109.5
C18 C20 H20A 109.5
C18 C20 H20B 109.5
H20A C20 H20B 109.5
C18 C20 H20C 109.5
H20A C20 H20C 109.5
H20B C20 H20C 109.5

loop_
_geom_bond_atom_site_label_1
_geom_bond_atom_site_label_2
_geom_bond_distance
O1 B1 1.4333(18)
O1 C9 1.4363(16)
O2 B1 1.4418(18)
O2 C10 1.4449(16)
O3 B2 1.3373(19)
O3 B1 1.4432(17)
O4 B2 1.3793(19)
O4 C15 1.4647(17)
O5 B2 1.3754(18)
O5 C18 1.4560(16)
B1 N1 1.6635(18)
N1 N2 1.3227(16)
N1 C1 1.3646(17)
N2 N3 1.3276(16)
N3 C8 1.3466(18)
N3 H3 0.8800
C1 C8 1.3723(19)
C1 C2 1.4981(18)
C2 C3 1.540(2)
C2 H2A 0.9900
C2 H2B 0.9900
C3 C4 1.532(2)
C3 H3A 0.9900
C3 H3B 0.9900
C4 C5 1.539(2)
C4 H4A 0.9900
C4 H4B 0.9900
C5 C6A 1.500(13)
C5 C6 1.527(2)
C5 H5A 0.9900
C5 H5B 0.9900
C5 H5C 0.9900
C5 H5D 0.9900
C6 C7 1.516(2)
C6 H6A 0.9900
C6 H6B 0.9900
C6A C7 1.399(12)
C6A H6C 0.9900
C6A H6D 0.9900
C7 C8 1.4989(19)
C7 H7A 0.9900
C7 H7B 0.9900
C7 H7C 0.9900
C7 H7D 0.9900
C9 C12 1.519(2)
C9 C11 1.5282(19)
C9 C10 1.5625(19)
C10 C14 1.5167(19)
C10 C13 1.5259(19)
C11 H11A 0.9800
C11 H11B 0.9800
C11 H11C 0.9800
C12 H12A 0.9800
C12 H12B 0.9800
C12 H12C 0.9800
C13 H13A 0.9800
C13 H13B 0.9800
C13 H13C 0.9800
C14 H14A 0.9800
C14 H14B 0.9800
C14 H14C 0.9800
C15 C17 1.512(2)
C15 C16 1.515(2)
C15 C18 1.5673(19)
C16 H16A 0.9800
C16 H16B 0.9800
C16 H16C 0.9800
C17 H17A 0.9800
C17 H17B 0.9800
C17 H17C 0.9800
C18 C19 1.515(2)
C18 C20 1.517(2)
C19 H19A 0.9800
C19 H19B 0.9800
C19 H19C 0.9800
C20 H20A 0.9800
C20 H20B 0.9800
C20 H20C 0.9800
